data_1517638
loop_
_publ_author_name
'Tiffany M. Smith'
'Jose Vargas'
'Diona Symester'
'Michael Tichenor'
'Charles J. O-Connor'
'Jon Zubieta'

_publ_section_title
;
 Metal-organophosphonate chemistry: Hydrothermal syntheses and structures
 of copper(II)-xylyldiphosphonates with organonitrogen coligands
;
_journal_name_full
;
Inorganica Chimica Acta
;
_journal_page_first 63
_journal_page_last 77
_journal_volume 403
_journal_year 2013
_chemical_formula_moiety 'C20 H18 Cu N2 O6 P2, 3(H2 O)'
_chemical_formula_sum 'C20 H24 Cu N2 O9 P2'
_chemical_formula_weight 561.89
_space_group_IT_number 2
_symmetry_cell_setting triclinic
_symmetry_space_group_name_Hall '-P 1'
_symmetry_space_group_name_H-M 'P -1'
_atom_sites_solution_hydrogens geom
_atom_sites_solution_primary direct
_atom_sites_solution_secondary difmap
_cell_angle_alpha 66.8400(10)
_cell_angle_beta 64.8830(10)
_cell_angle_gamma 84.0880(10)
_cell_formula_units_Z 2
_cell_length_a 10.6221(8)
_cell_length_b 10.9369(9)
_cell_length_c 11.4714(9)
_cell_measurement_reflns_used 6433
_cell_measurement_temperature 90(2)
_cell_measurement_theta_max 27.19
_cell_measurement_theta_min 2.29
_cell_volume 1106.13(15)
_computing_cell_refinement 'Bruker SAINT (Bruker, 2011)'
_computing_data_collection 'Bruker APEX2 (Bruker, 2011)'
_computing_data_reduction 'Bruker SAINT (Bruker, 2011)'
_computing_molecular_graphics 'CrystalMaker (Palmer, 2010)'
_computing_publication_material 'Bruker SHELXTL (Bruker, 2011)'
_computing_structure_refinement 'SHELXL-97 (Sheldrick, 2008)'
_computing_structure_solution 'SHELXS-97 (Sheldrick, 2008)'
_diffrn_ambient_temperature 90(2)
_diffrn_measured_fraction_theta_full 0.995
_diffrn_measured_fraction_theta_max 0.995
_diffrn_measurement_device_type 'Bruker APEX-II CCD'
_diffrn_measurement_method '\f and \w scans'
_diffrn_radiation_monochromator graphite
_diffrn_radiation_source 'fine-focus sealed tube'
_diffrn_radiation_type MoK\a
_diffrn_radiation_wavelength 0.71073
_diffrn_reflns_av_R_equivalents 0.0177
_diffrn_reflns_av_sigmaI/netI 0.0256
_diffrn_reflns_limit_h_max 12
_diffrn_reflns_limit_h_min -12
_diffrn_reflns_limit_k_max 13
_diffrn_reflns_limit_k_min -12
_diffrn_reflns_limit_l_max 13
_diffrn_reflns_limit_l_min -13
_diffrn_reflns_number 8327
_diffrn_reflns_theta_full 25.03
_diffrn_reflns_theta_max 25.03
_diffrn_reflns_theta_min 2.03
_exptl_absorpt_coefficient_mu 1.189
_exptl_absorpt_correction_T_max 0.909
_exptl_absorpt_correction_T_min 0.892
_exptl_absorpt_correction_type multi-scan
_exptl_absorpt_process_details 'SADABS SHELXL-97 (Sheldrick, 2008)'
_exptl_crystal_colour blue
_exptl_crystal_density_diffrn 1.687
_exptl_crystal_density_method 'not measured'
_exptl_crystal_description block
_exptl_crystal_F_000 578
_exptl_crystal_size_max 0.2
_exptl_crystal_size_mid 0.08
_exptl_crystal_size_min 0.08
_refine_diff_density_max 0.600
_refine_diff_density_min -0.366
_refine_diff_density_rms 0.065
_refine_ls_extinction_method none
_refine_ls_goodness_of_fit_ref 1.060
_refine_ls_hydrogen_treatment mixed
_refine_ls_matrix_type full
_refine_ls_number_parameters 327
_refine_ls_number_reflns 3879
_refine_ls_number_restraints 9
_refine_ls_restrained_S_all 1.067
_refine_ls_R_factor_all 0.0319
_refine_ls_R_factor_gt 0.0277
_refine_ls_shift/su_max 0.000
_refine_ls_shift/su_mean 0.000
_refine_ls_structure_factor_coef Fsqd
_refine_ls_weighting_details 'calc w=1/[\s^2^(Fo^2^)+(0.0342P)^2^+1.0964P] where P=(Fo^2^+2Fc^2^)/3'
_refine_ls_weighting_scheme calc
_refine_ls_wR_factor_gt 0.0702
_refine_ls_wR_factor_ref 0.0729
_reflns_number_gt 3523
_reflns_number_total 3879
_reflns_threshold_expression >2sigma(I)
_cod_data_source_file ICA-2013-403-63-77-4.cif
_cod_data_source_block compound_4
_cod_original_sg_symbol_Hall -P1
_cod_original_sg_symbol_H-M P-1
_cod_database_code 1517638

loop_
_symmetry_equiv_pos_as_xyz
'x, y, z'
'-x, -y, -z'

loop_
_atom_site_label
_atom_site_type_symbol
_atom_site_fract_x
_atom_site_fract_y
_atom_site_fract_z
_atom_site_U_iso_or_equiv
_atom_site_adp_type
_atom_site_occupancy
_atom_site_symmetry_multiplicity
_atom_site_calc_flag
_atom_site_refinement_flags
Cu1 Cu 0.38315(3) 0.77445(3) 0.06355(3) 0.01154(9) Uani 1 1 d .
P1 P 0.50887(6) 0.92818(6) 0.17517(6) 0.01124(14) Uani 1 1 d .
P2 P 0.08659(6) 0.69430(6) 0.36548(6) 0.01365(14) Uani 1 1 d .
O1 O 0.38773(17) 0.95129(15) -0.07810(16) 0.0150(4) Uani 1 1 d .
O2 O 0.20500(17) 0.79323(16) 0.24693(17) 0.0169(4) Uani 1 1 d .
O3 O 0.51542(16) 0.82514(15) 0.11574(16) 0.0133(3) Uani 1 1 d .
O4 O 0.35784(17) 0.97595(16) 0.22776(17) 0.0151(4) Uani 1 1 d .
H4' H 0.3016 0.9196 0.2427 0.018 Uiso 1 1 calc R
O5 O 0.13246(18) 0.61556(17) 0.48826(18) 0.0200(4) Uani 1 1 d .
H5' H 0.0769 0.5508 0.5455 0.024 Uiso 1 1 calc R
O6 O 0.03563(17) 0.59626(16) 0.32871(17) 0.0176(4) Uani 1 1 d .
O90 O 0.3546(2) 0.5076(2) 0.5754(2) 0.0292(4) Uani 1 1 d D
H90A H 0.308(3) 0.552(3) 0.535(3) 0.035 Uiso 1 1 d D
H90B H 0.426(2) 0.485(3) 0.535(3) 0.035 Uiso 1 1 d D
O91 O 0.8557(2) 0.6840(2) 0.2022(2) 0.0304(5) Uani 1 1 d D
H91A H 0.919(3) 0.672(3) 0.230(3) 0.036 Uiso 1 1 d D
H91B H 0.789(2) 0.634(3) 0.261(3) 0.036 Uiso 1 1 d D
O92 O 0.0990(2) 0.0669(2) 1.0093(2) 0.0357(5) Uani 1 1 d D
H92A H 0.057(3) 0.005(2) 1.023(4) 0.043 Uiso 1 1 d D
H92B H 0.130(3) 0.126(3) 0.934(2) 0.043 Uiso 1 1 d D
N1 N 0.4029(2) 0.57773(19) 0.1595(2) 0.0134(4) Uani 1 1 d .
N2 N 0.2775(2) 0.69909(19) -0.0060(2) 0.0126(4) Uani 1 1 d .
C1 C 0.4653(2) 0.5205(2) 0.2439(2) 0.0160(5) Uani 1 1 d .
H1 H 0.5062 0.5740 0.2664 0.019 Uiso 1 1 calc R
C2 C 0.4717(3) 0.3818(2) 0.3006(3) 0.0189(5) Uani 1 1 d .
H2 H 0.5143 0.3445 0.3615 0.023 Uiso 1 1 calc R
C3 C 0.4151(3) 0.3014(2) 0.2660(3) 0.0184(5) Uani 1 1 d .
H3 H 0.4199 0.2094 0.3023 0.022 Uiso 1 1 calc R
C4 C 0.3492(2) 0.3594(2) 0.1748(2) 0.0152(5) Uani 1 1 d .
C5 C 0.2906(3) 0.2865(2) 0.1272(3) 0.0186(5) Uani 1 1 d .
H5 H 0.2952 0.1945 0.1569 0.022 Uiso 1 1 calc R
C6 C 0.2285(3) 0.3493(2) 0.0397(3) 0.0184(5) Uani 1 1 d .
H6 H 0.1913 0.2996 0.0104 0.022 Uiso 1 1 calc R
C7 C 0.2191(2) 0.4909(2) -0.0083(2) 0.0158(5) Uani 1 1 d .
C8 C 0.1588(3) 0.5640(2) -0.1015(3) 0.0178(5) Uani 1 1 d .
H8 H 0.1208 0.5207 -0.1359 0.021 Uiso 1 1 calc R
C9 C 0.1567(3) 0.6993(2) -0.1404(3) 0.0190(5) Uani 1 1 d .
H9 H 0.1155 0.7483 -0.2002 0.023 Uiso 1 1 calc R
C10 C 0.2166(2) 0.7641(2) -0.0904(3) 0.0169(5) Uani 1 1 d .
H10 H 0.2135 0.8560 -0.1173 0.020 Uiso 1 1 calc R
C11 C 0.2772(2) 0.5643(2) 0.0359(2) 0.0130(5) Uani 1 1 d .
C12 C 0.3442(2) 0.4983(2) 0.1268(2) 0.0126(5) Uani 1 1 d .
C13 C 0.5425(3) 0.8456(2) 0.3290(2) 0.0140(5) Uani 1 1 d .
H13A H 0.4826 0.7636 0.3874 0.017 Uiso 1 1 calc R
H13B H 0.6382 0.8213 0.2999 0.017 Uiso 1 1 calc R
C14 C 0.5204(2) 0.9260(2) 0.4169(2) 0.0131(5) Uani 1 1 d .
C15 C 0.6326(3) 0.9856(2) 0.4126(2) 0.0150(5) Uani 1 1 d .
H15 H 0.7228 0.9761 0.3543 0.018 Uiso 1 1 calc R
C16 C 0.6132(3) 1.0592(2) 0.4937(2) 0.0155(5) Uani 1 1 d .
H16 H 0.6901 1.0988 0.4879 0.019 Uiso 1 1 calc R
C17 C -0.0584(2) 0.7858(2) 0.4332(3) 0.0186(5) Uani 1 1 d .
H17A H -0.0981 0.8242 0.3655 0.022 Uiso 1 1 calc R
H17B H -0.1294 0.7230 0.5176 0.022 Uiso 1 1 calc R
C18 C -0.0261(2) 0.8965(2) 0.4667(3) 0.0171(5) Uani 1 1 d .
C19 C -0.0055(3) 1.0285(3) 0.3739(3) 0.0197(5) Uani 1 1 d .
H19 H -0.0081 1.0491 0.2882 0.024 Uiso 1 1 calc R
C20 C 0.0188(3) 1.1306(3) 0.4071(3) 0.0188(5) Uani 1 1 d .
H20 H 0.0304 1.2185 0.3439 0.023 Uiso 1 1 calc R

loop_
_atom_site_aniso_label
_atom_site_aniso_U_11
_atom_site_aniso_U_22
_atom_site_aniso_U_33
_atom_site_aniso_U_23
_atom_site_aniso_U_13
_atom_site_aniso_U_12
Cu1 0.01506(16) 0.00851(16) 0.01260(16) -0.00414(12) -0.00703(12) 0.00045(11)
P1 0.0152(3) 0.0083(3) 0.0118(3) -0.0039(2) -0.0071(2) 0.0006(2)
P2 0.0120(3) 0.0129(3) 0.0148(3) -0.0053(3) -0.0046(3) 0.0010(2)
O1 0.0188(9) 0.0105(8) 0.0154(8) -0.0019(7) -0.0093(7) -0.0015(7)
O2 0.0158(9) 0.0155(9) 0.0181(9) -0.0094(7) -0.0027(7) -0.0017(7)
O3 0.0158(8) 0.0118(8) 0.0152(8) -0.0071(7) -0.0073(7) 0.0013(7)
O4 0.0158(9) 0.0115(8) 0.0200(9) -0.0083(7) -0.0075(7) 0.0017(7)
O5 0.0199(9) 0.0159(9) 0.0229(10) -0.0025(8) -0.0115(8) -0.0028(7)
O6 0.0187(9) 0.0145(9) 0.0189(9) -0.0068(7) -0.0066(7) -0.0004(7)
O90 0.0223(11) 0.0355(12) 0.0324(12) -0.0118(10) -0.0160(9) 0.0069(9)
O91 0.0295(12) 0.0342(12) 0.0345(12) -0.0124(10) -0.0201(10) 0.0004(9)
O92 0.0362(13) 0.0274(12) 0.0401(13) -0.0080(10) -0.0176(11) 0.0017(10)
N1 0.0143(10) 0.0122(10) 0.0130(10) -0.0056(8) -0.0047(8) 0.0015(8)
N2 0.0138(10) 0.0101(10) 0.0125(10) -0.0043(8) -0.0040(8) -0.0009(8)
C1 0.0157(12) 0.0163(12) 0.0133(12) -0.0055(10) -0.0042(10) 0.0019(10)
C2 0.0181(13) 0.0180(13) 0.0144(12) -0.0026(10) -0.0055(10) 0.0049(10)
C3 0.0180(13) 0.0114(12) 0.0163(12) -0.0016(10) -0.0022(10) 0.0013(10)
C4 0.0119(12) 0.0129(12) 0.0135(12) -0.0053(10) 0.0014(10) 0.0007(9)
C5 0.0185(13) 0.0114(12) 0.0191(13) -0.0064(10) -0.0007(11) -0.0021(10)
C6 0.0190(13) 0.0149(13) 0.0201(13) -0.0094(10) -0.0036(11) -0.0037(10)
C7 0.0123(12) 0.0169(13) 0.0151(12) -0.0079(10) -0.0006(10) -0.0027(10)
C8 0.0174(13) 0.0211(13) 0.0175(12) -0.0099(11) -0.0067(11) -0.0028(10)
C9 0.0200(13) 0.0205(13) 0.0194(13) -0.0064(11) -0.0118(11) 0.0006(10)
C10 0.0182(13) 0.0140(12) 0.0191(13) -0.0062(10) -0.0087(11) 0.0019(10)
C11 0.0121(11) 0.0124(12) 0.0122(11) -0.0056(9) -0.0019(10) -0.0004(9)
C12 0.0102(11) 0.0110(11) 0.0107(11) -0.0033(9) 0.0004(9) -0.0009(9)
C13 0.0197(13) 0.0099(11) 0.0128(12) -0.0037(9) -0.0082(10) 0.0025(9)
C14 0.0201(13) 0.0097(11) 0.0097(11) -0.0026(9) -0.0081(10) 0.0032(9)
C15 0.0155(12) 0.0149(12) 0.0121(11) -0.0032(10) -0.0058(10) 0.0032(10)
C16 0.0193(13) 0.0127(12) 0.0148(12) -0.0028(10) -0.0091(10) -0.0018(10)
C17 0.0126(12) 0.0205(13) 0.0238(13) -0.0116(11) -0.0063(11) 0.0030(10)
C18 0.0091(11) 0.0218(13) 0.0204(13) -0.0119(11) -0.0034(10) 0.0045(10)
C19 0.0187(13) 0.0251(14) 0.0168(13) -0.0098(11) -0.0082(11) 0.0062(11)
C20 0.0164(13) 0.0178(13) 0.0160(13) -0.0047(10) -0.0032(10) 0.0022(10)

loop_
_atom_type_symbol
_atom_type_description
_atom_type_scat_dispersion_real
_atom_type_scat_dispersion_imag
_atom_type_scat_source
C C 0.0033 0.0016 'International Tables Vol C Tables 4.2.6.8 and 6.1.1.4'
N N 0.0061 0.0033 'International Tables Vol C Tables 4.2.6.8 and 6.1.1.4'
O O 0.0106 0.0060 'International Tables Vol C Tables 4.2.6.8 and 6.1.1.4'
P P 0.1023 0.0942 'International Tables Vol C Tables 4.2.6.8 and 6.1.1.4'
Cu Cu 0.3201 1.2651 'International Tables Vol C Tables 4.2.6.8 and 6.1.1.4'
H H 0.0000 0.0000 'International Tables Vol C Tables 4.2.6.8 and 6.1.1.4'

loop_
_geom_angle_atom_site_label_1
_geom_angle_atom_site_label_2
_geom_angle_atom_site_label_3
_geom_angle
_geom_angle_site_symmetry_1
_geom_angle_site_symmetry_3
O3 Cu1 O1 96.09(7) . .
O3 Cu1 N2 168.15(7) . .
O1 Cu1 N2 88.58(7) . .
O3 Cu1 N1 91.40(7) . .
O1 Cu1 N1 163.02(7) . .
N2 Cu1 N1 81.35(8) . .
O3 Cu1 O2 91.11(6) . .
O1 Cu1 O2 98.85(7) . .
N2 Cu1 O2 98.95(7) . .
N1 Cu1 O2 96.21(7) . .
O3 P1 O1 115.32(9) . 2_675
O3 P1 O4 110.90(9) . .
O1 P1 O4 109.18(9) 2_675 .
O3 P1 C13 106.99(10) . .
O1 P1 C13 108.15(10) 2_675 .
O4 P1 C13 105.82(10) . .
O2 P2 O6 115.59(9) . .
O2 P2 O5 108.60(10) . .
O6 P2 O5 109.57(10) . .
O2 P2 C17 108.30(11) . .
O6 P2 C17 108.10(11) . .
O5 P2 C17 106.29(11) . .
P1 O1 Cu1 136.79(10) 2_675 .
P2 O2 Cu1 131.15(9) . .
P1 O3 Cu1 130.21(10) . .
P1 O4 H4' 109.5 . .
P2 O5 H5' 109.5 . .
H90A O90 H90B 120(3) . .
H91A O91 H91B 110(3) . .
H92A O92 H92B 120(3) . .
C1 N1 C12 118.3(2) . .
C1 N1 Cu1 129.10(16) . .
C12 N1 Cu1 112.62(15) . .
C10 N2 C11 118.2(2) . .
C10 N2 Cu1 128.41(16) . .
C11 N2 Cu1 113.34(15) . .
N1 C1 C2 122.2(2) . .
N1 C1 H1 118.9 . .
C2 C1 H1 118.9 . .
C3 C2 C1 119.9(2) . .
C3 C2 H2 120.1 . .
C1 C2 H2 120.1 . .
C2 C3 C4 119.4(2) . .
C2 C3 H3 120.3 . .
C4 C3 H3 120.3 . .
C12 C4 C3 116.7(2) . .
C12 C4 C5 118.8(2) . .
C3 C4 C5 124.5(2) . .
C6 C5 C4 121.2(2) . .
C6 C5 H5 119.4 . .
C4 C5 H5 119.4 . .
C5 C6 C7 121.2(2) . .
C5 C6 H6 119.4 . .
C7 C6 H6 119.4 . .
C11 C7 C8 116.8(2) . .
C11 C7 C6 118.5(2) . .
C8 C7 C6 124.7(2) . .
C9 C8 C7 119.3(2) . .
C9 C8 H8 120.4 . .
C7 C8 H8 120.4 . .
C8 C9 C10 120.0(2) . .
C8 C9 H9 120.0 . .
C10 C9 H9 120.0 . .
N2 C10 C9 122.3(2) . .
N2 C10 H10 118.8 . .
C9 C10 H10 118.8 . .
N2 C11 C7 123.4(2) . .
N2 C11 C12 116.2(2) . .
C7 C11 C12 120.3(2) . .
N1 C12 C4 123.6(2) . .
N1 C12 C11 116.4(2) . .
C4 C12 C11 120.0(2) . .
C14 C13 P1 115.54(16) . .
C14 C13 H13A 108.4 . .
P1 C13 H13A 108.4 . .
C14 C13 H13B 108.4 . .
P1 C13 H13B 108.4 . .
H13A C13 H13B 107.5 . .
C15 C14 C16 117.8(2) . 2_676
C15 C14 C13 121.2(2) . .
C16 C14 C13 121.0(2) 2_676 .
C14 C15 C16 121.5(2) . .
C14 C15 H15 119.2 . .
C16 C15 H15 119.2 . .
C14 C16 C15 120.6(2) 2_676 .
C14 C16 H16 119.7 2_676 .
C15 C16 H16 119.7 . .
C18 C17 P2 116.20(17) . .
C18 C17 H17A 108.2 . .
P2 C17 H17A 108.2 . .
C18 C17 H17B 108.2 . .
P2 C17 H17B 108.2 . .
H17A C17 H17B 107.4 . .
C19 C18 C20 117.8(2) . 2_576
C19 C18 C17 121.0(2) . .
C20 C18 C17 121.1(2) 2_576 .
C18 C19 C20 121.0(2) . .
C18 C19 H19 119.5 . .
C20 C19 H19 119.5 . .
C19 C20 C18 121.2(2) . 2_576
C19 C20 H20 119.4 . .
C18 C20 H20 119.4 2_576 .

loop_
_geom_bond_atom_site_label_1
_geom_bond_atom_site_label_2
_geom_bond_distance
_geom_bond_site_symmetry_2
Cu1 O3 1.9431(15) .
Cu1 O1 1.9656(16) .
Cu1 N2 2.0113(19) .
Cu1 N1 2.0308(19) .
Cu1 O2 2.2200(16) .
P1 O3 1.5125(16) .
P1 O1 1.5130(17) 2_675
P1 O4 1.5698(17) .
P1 C13 1.810(2) .
P2 O2 1.5076(17) .
P2 O6 1.5132(17) .
P2 O5 1.5827(17) .
P2 C17 1.804(2) .
O1 P1 1.5130(17) 2_675
O4 H4' 0.8200 .
O5 H5' 0.8200 .
O90 H90A 0.815(17) .
O90 H90B 0.776(17) .
O91 H91A 0.833(17) .
O91 H91B 0.799(17) .
O92 H92A 0.776(17) .
O92 H92B 0.801(18) .
N1 C1 1.324(3) .
N1 C12 1.360(3) .
N2 C10 1.325(3) .
N2 C11 1.359(3) .
C1 C2 1.404(3) .
C1 H1 0.9300 .
C2 C3 1.371(4) .
C2 H2 0.9300 .
C3 C4 1.413(3) .
C3 H3 0.9300 .
C4 C12 1.401(3) .
C4 C5 1.433(3) .
C5 C6 1.357(4) .
C5 H5 0.9300 .
C6 C7 1.434(3) .
C6 H6 0.9300 .
C7 C11 1.404(3) .
C7 C8 1.413(3) .
C8 C9 1.368(3) .
C8 H8 0.9300 .
C9 C10 1.399(3) .
C9 H9 0.9300 .
C10 H10 0.9300 .
C11 C12 1.430(3) .
C13 C14 1.516(3) .
C13 H13A 0.9700 .
C13 H13B 0.9700 .
C14 C15 1.390(3) .
C14 C16 1.392(3) 2_676
C15 C16 1.396(3) .
C15 H15 0.9300 .
C16 C14 1.392(3) 2_676
C16 H16 0.9300 .
C17 C18 1.516(3) .
C17 H17A 0.9700 .
C17 H17B 0.9700 .
C18 C19 1.387(4) .
C18 C20 1.394(3) 2_576
C19 C20 1.391(3) .
C19 H19 0.9300 .
C20 C18 1.394(3) 2_576
C20 H20 0.9300 .

loop_
_geom_torsion_atom_site_label_1
_geom_torsion_atom_site_label_2
_geom_torsion_atom_site_label_3
_geom_torsion_atom_site_label_4
_geom_torsion
_geom_torsion_site_symmetry_1
_geom_torsion_site_symmetry_4
O3 Cu1 O1 P1 27.78(15) . 2_675
N2 Cu1 O1 P1 -141.30(15) . 2_675
N1 Cu1 O1 P1 -87.9(3) . 2_675
O2 Cu1 O1 P1 119.86(14) . 2_675
O6 P2 O2 Cu1 -33.35(17) . .
O5 P2 O2 Cu1 90.22(14) . .
C17 P2 O2 Cu1 -154.76(13) . .
O3 Cu1 O2 P2 -123.30(13) . .
O1 Cu1 O2 P2 140.36(13) . .
N2 Cu1 O2 P2 50.41(14) . .
N1 Cu1 O2 P2 -31.77(14) . .
O1 P1 O3 Cu1 -111.14(13) 2_675 .
O4 P1 O3 Cu1 13.60(16) . .
C13 P1 O3 Cu1 128.54(13) . .
O1 Cu1 O3 P1 60.14(13) . .
N2 Cu1 O3 P1 172.9(3) . .
N1 Cu1 O3 P1 -135.13(13) . .
O2 Cu1 O3 P1 -38.89(13) . .
O3 Cu1 N1 C1 10.6(2) . .
O1 Cu1 N1 C1 126.9(3) . .
N2 Cu1 N1 C1 -178.9(2) . .
O2 Cu1 N1 C1 -80.7(2) . .
O3 Cu1 N1 C12 -168.15(15) . .
O1 Cu1 N1 C12 -51.8(3) . .
N2 Cu1 N1 C12 2.44(15) . .
O2 Cu1 N1 C12 100.59(15) . .
O3 Cu1 N2 C10 -126.7(3) . .
O1 Cu1 N2 C10 -13.2(2) . .
N1 Cu1 N2 C10 -179.5(2) . .
O2 Cu1 N2 C10 85.6(2) . .
O3 Cu1 N2 C11 49.8(4) . .
O1 Cu1 N2 C11 163.24(16) . .
N1 Cu1 N2 C11 -3.04(15) . .
O2 Cu1 N2 C11 -98.03(16) . .
C12 N1 C1 C2 -0.4(3) . .
Cu1 N1 C1 C2 -179.02(17) . .
N1 C1 C2 C3 1.6(4) . .
C1 C2 C3 C4 -0.8(4) . .
C2 C3 C4 C12 -1.1(3) . .
C2 C3 C4 C5 177.7(2) . .
C12 C4 C5 C6 -1.4(3) . .
C3 C4 C5 C6 179.8(2) . .
C4 C5 C6 C7 0.0(4) . .
C5 C6 C7 C11 0.7(4) . .
C5 C6 C7 C8 178.7(2) . .
C11 C7 C8 C9 -1.6(3) . .
C6 C7 C8 C9 -179.6(2) . .
C7 C8 C9 C10 1.3(4) . .
C11 N2 C10 C9 -2.1(3) . .
Cu1 N2 C10 C9 174.22(18) . .
C8 C9 C10 N2 0.6(4) . .
C10 N2 C11 C7 1.7(3) . .
Cu1 N2 C11 C7 -175.08(18) . .
C10 N2 C11 C12 180.0(2) . .
Cu1 N2 C11 C12 3.2(3) . .
C8 C7 C11 N2 0.1(3) . .
C6 C7 C11 N2 178.2(2) . .
C8 C7 C11 C12 -178.1(2) . .
C6 C7 C11 C12 0.1(3) . .
C1 N1 C12 C4 -1.7(3) . .
Cu1 N1 C12 C4 177.14(18) . .
C1 N1 C12 C11 179.7(2) . .
Cu1 N1 C12 C11 -1.5(2) . .
C3 C4 C12 N1 2.4(3) . .
C5 C4 C12 N1 -176.5(2) . .
C3 C4 C12 C11 -179.0(2) . .
C5 C4 C12 C11 2.1(3) . .
N2 C11 C12 N1 -1.1(3) . .
C7 C11 C12 N1 177.2(2) . .
N2 C11 C12 C4 -179.8(2) . .
C7 C11 C12 C4 -1.5(3) . .
O3 P1 C13 C14 -171.55(17) . .
O1 P1 C13 C14 63.7(2) 2_675 .
O4 P1 C13 C14 -53.24(19) . .
P1 C13 C14 C15 -103.6(2) . .
P1 C13 C14 C16 77.5(3) . 2_676
C16 C14 C15 C16 -0.7(4) 2_676 .
C13 C14 C15 C16 -179.7(2) . .
C14 C15 C16 C14 0.7(4) . 2_676
O2 P2 C17 C18 -49.9(2) . .
O6 P2 C17 C18 -175.80(18) . .
O5 P2 C17 C18 66.6(2) . .
P2 C17 C18 C19 98.8(2) . .
P2 C17 C18 C20 -82.5(3) . 2_576
C20 C18 C19 C20 -1.2(4) 2_576 .
C17 C18 C19 C20 177.5(2) . .
C18 C19 C20 C18 1.3(4) . 2_576
